data_4510266
loop_
_publ_author_name
'Anio\/la, Michalina'
'Olejniczak, Anna'
'Katrusiak, Andrzej'

_publ_section_title
;
 Pressure-Induced Solvate Crystallization of 1,4-Diazabicyclo[2.2.2]octane
 Perchlorate with Methanol
;
_journal_issue 5
_journal_name_full 'Crystal Growth &amp; Design'
_journal_page_first 2187
_journal_paper_doi 10.1021/cg4016959
_journal_volume 14
_journal_year 2014
_chemical_formula_moiety 'C6 H13 N2, Cl O4, C H4 O, C H4 O'
_chemical_formula_sum 'C8 H21 Cl N2 O6'
_chemical_formula_weight 276.72
_chemical_name_common
;
dabcoHClO4 methanol cocrystal
;
_chemical_name_systematic
; 
1,4-diazabicyclo[2.2.2]octane perchlorate methanol cocrystal
;
_space_group_IT_number 14
_symmetry_cell_setting monoclinic
_symmetry_space_group_name_Hall '-P 2ybc'
_symmetry_space_group_name_H-M 'P 1 21/c 1'
_atom_sites_solution_hydrogens geom
_atom_sites_solution_primary direct
_atom_sites_solution_secondary difmap
_audit_creation_method SHELXL-97
_cell_angle_alpha 90.00
_cell_angle_beta 90.42(2)
_cell_angle_gamma 90.00
_cell_formula_units_Z 4
_cell_length_a 7.660(11)
_cell_length_b 9.7348(6)
_cell_length_c 15.0530(8)
_cell_measurement_pressure 2400000
_cell_measurement_reflns_used 3958
_cell_measurement_temperature 296(2)
_cell_measurement_theta_max 27.13
_cell_measurement_theta_min 3.42
_cell_volume 1122.5(16)
_computing_cell_refinement 'CrysAlis (Oxford Diffraction, 2010)'
_computing_data_collection 'CrysAlis (Oxford Diffraction, 2010)'
_computing_data_reduction 'CrysAlis (Oxford Diffraction, 2010)'
_computing_molecular_graphics
;X-Seed (Barbour, 2001) 
and POV-Ray (Persistence of Vision, 2004)
;
_computing_structure_refinement 'SHELXL-97 (Sheldrick, 1997)'
_computing_structure_solution 'SHELXS-97 (Sheldrick, 1997)'
_diffrn_ambient_temperature 296(2)
_diffrn_measured_fraction_theta_full 0.174
_diffrn_measured_fraction_theta_max 0.174
_diffrn_measurement_device_type 'Kuma KM4CCD \k geometry'
_diffrn_measurement_method
;HP omega scans - for more details see:
A. Budzianowski, A. Katrusiak in High-Pressure Crystallography
(Eds.: A. Katrusiak, P. F. McMillan),
Dordrecht: Kluwer Acad. Publ., 2004 pp.157-168
;
_diffrn_radiation_monochromator graphite
_diffrn_radiation_source 'fine-focus sealed tube'
_diffrn_radiation_type MoK\a
_diffrn_radiation_wavelength 0.71073
_diffrn_reflns_av_R_equivalents 0.0601
_diffrn_reflns_av_sigmaI/netI 0.0404
_diffrn_reflns_limit_h_max 1
_diffrn_reflns_limit_h_min -1
_diffrn_reflns_limit_k_max 11
_diffrn_reflns_limit_k_min -11
_diffrn_reflns_limit_l_max 18
_diffrn_reflns_limit_l_min -17
_diffrn_reflns_number 3958
_diffrn_reflns_theta_full 27.13
_diffrn_reflns_theta_max 27.13
_diffrn_reflns_theta_min 3.42
_exptl_absorpt_coefficient_mu 0.363
_exptl_absorpt_correction_T_max 0.86
_exptl_absorpt_correction_T_min 0.40
_exptl_absorpt_correction_type integration
_exptl_absorpt_process_details
;
Katrusiak, A. (2003). REDSHABS - Program for correcting
reflections intensities for DAC absorption, gasket shadowing
and sample crystal absorption. Adam Mickiewicz University, Pozna\'n.
Katrusiak, A. (2004). Z. Kristallogr. 219, 461-467
;
_exptl_crystal_colour colourless
_exptl_crystal_density_diffrn 1.638
_exptl_crystal_density_method 'not measured'
_exptl_crystal_description plate
_exptl_crystal_F_000 592
_exptl_crystal_size_max 0.21
_exptl_crystal_size_mid 0.15
_exptl_crystal_size_min 0.13
_refine_diff_density_max 0.213
_refine_diff_density_min -0.176
_refine_diff_density_rms 0.042
_refine_ls_extinction_method none
_refine_ls_goodness_of_fit_ref 1.138
_refine_ls_hydrogen_treatment mixed
_refine_ls_matrix_type full
_refine_ls_number_parameters 102
_refine_ls_number_reflns 431
_refine_ls_number_restraints 18
_refine_ls_restrained_S_all 1.127
_refine_ls_R_factor_all 0.0954
_refine_ls_R_factor_gt 0.0776
_refine_ls_shift/su_max 0.000
_refine_ls_shift/su_mean 0.000
_refine_ls_structure_factor_coef Fsqd
_refine_ls_weighting_details 'calc w=1/[\s^2^(Fo^2^)+(0.0000P)^2^+7.0030P] where P=(Fo^2^+2Fc^2^)/3'
_refine_ls_weighting_scheme calc
_refine_ls_wR_factor_gt 0.1263
_refine_ls_wR_factor_ref 0.1335
_reflns_number_gt 359
_reflns_number_total 431
_reflns_threshold_expression >2sigma(I)
_cod_data_source_file cg4016959_si_002.cif
_cod_data_source_block dabcoHClO4.2CH3OH@2.40
_cod_depositor_comments 'Adding full bibliography for 4510264--4510266.cif.'
_cod_original_cell_volume 1122.4(16)
_cod_original_sg_symbol_Hall -P2ybc
_cod_original_sg_symbol_H-M P21/c
_cod_database_code 4510266

loop_
_symmetry_equiv_pos_as_xyz
'x, y, z'
'-x, y+1/2, -z+1/2'
'-x, -y, -z'
'x, -y-1/2, z-1/2'

loop_
_atom_site_label
_atom_site_type_symbol
_atom_site_fract_x
_atom_site_fract_y
_atom_site_fract_z
_atom_site_U_iso_or_equiv
_atom_site_adp_type
_atom_site_occupancy
_atom_site_symmetry_multiplicity
_atom_site_calc_flag
_atom_site_refinement_flags
_atom_site_disorder_assembly
_atom_site_disorder_group
Cl1 Cl 0.7565(17) 0.7372(3) 0.12098(17) 0.071(12) Uani 1 1 d . . .
O4 O 0.683(4) 0.6798(9) 0.0428(5) 0.064(9) Uani 1 1 d U . .
O2 O 0.633(5) 0.8123(9) 0.1699(8) 0.079(9) Uani 1 1 d U . .
O3 O 0.797(4) 0.6234(8) 0.1771(5) 0.05(3) Uani 1 1 d . . .
O1 O 0.898(4) 0.8199(8) 0.1011(6) 0.046(9) Uani 1 1 d U . .
N4 N 0.832(4) 0.2390(7) 0.2079(5) 0.019(2) Uiso 1 1 d . . .
H4A H 0.8313 0.2267 0.2678 0.022 Uiso 0.50 1 calc PR . .
N1 N 0.842(4) 0.2723(7) 0.0424(5) 0.019(2) Uiso 1 1 d . . .
H1A H 0.8491 0.2845 -0.0174 0.023 Uiso 0.50 1 calc PR . .
C8 C 0.664(7) 0.2990(12) 0.1776(7) 0.031(3) Uiso 1 1 d . . .
H8A H 0.6492 0.3885 0.2049 0.037 Uiso 1 1 calc R . .
H8B H 0.5688 0.2408 0.1972 0.037 Uiso 1 1 calc R . .
C6 C 0.866(5) 0.1256(8) 0.0625(5) 0.020(2) Uiso 1 1 d . . .
H6B H 0.9786 0.0947 0.0410 0.024 Uiso 1 1 calc R . .
H6A H 0.7756 0.0717 0.0336 0.024 Uiso 1 1 calc R . .
C3 C 0.964(6) 0.3304(10) 0.1839(6) 0.028(3) Uiso 1 1 d . . .
H3A H 1.0762 0.2930 0.2017 0.034 Uiso 1 1 calc R . .
H3B H 0.9476 0.4168 0.2150 0.034 Uiso 1 1 calc R . .
C5 C 0.857(5) 0.1076(8) 0.1629(5) 0.022(3) Uiso 1 1 d . . .
H5A H 0.7606 0.0467 0.1771 0.026 Uiso 1 1 calc R . .
H5B H 0.9637 0.0654 0.1842 0.026 Uiso 1 1 calc R . .
C2 C 0.963(6) 0.3566(10) 0.0837(6) 0.028(3) Uiso 1 1 d . . .
H2B H 0.9345 0.4520 0.0721 0.034 Uiso 1 1 calc R . .
H2A H 1.0783 0.3385 0.0600 0.034 Uiso 1 1 calc R . .
C7 C 0.653(7) 0.3150(13) 0.0735(8) 0.034(3) Uiso 1 1 d . . .
H7A H 0.6270 0.4091 0.0568 0.040 Uiso 1 1 calc R . .
H7B H 0.5651 0.2547 0.0483 0.040 Uiso 1 1 calc R . .
O9 O 0.809(4) 0.1315(7) 0.3736(5) 0.037(2) Uiso 1 1 d . . .
H9A H 0.9164 0.0833 0.3843 0.045 Uiso 0.20 1 calc PR . .
H9B H 0.7820 0.1875 0.4243 0.045 Uiso 0.40 1 calc PR . .
H9C H 0.8206 0.1888 0.3221 0.045 Uiso 0.40 1 calc PR . .
C10 C 0.673(6) 0.0356(10) 0.3593(6) 0.035(3) Uiso 1 1 d . . .
H10A H 0.5621 0.0802 0.3671 0.041 Uiso 1 1 calc R . .
H10B H 0.6839 -0.0384 0.4011 0.041 Uiso 1 1 calc R . .
H10C H 0.6798 0.0001 0.2999 0.041 Uiso 1 1 calc R . .
O11 O 0.747(11) 0.440(2) 0.3741(15) 0.125(9) Uiso 0.60 1 d P A 1
H11A H 0.7802 0.3983 0.4296 0.150 Uiso 0.25 1 calc PR A 1
H11B H 0.8479 0.4469 0.3368 0.150 Uiso 0.25 1 calc PR A 1
H11C H 0.6604 0.3839 0.3452 0.150 Uiso 0.10 1 calc PR A 1
C12 C 0.682(17) 0.566(4) 0.389(3) 0.12(2) Uiso 0.60 1 d P A 1
H12A H 0.6181 0.5960 0.3374 0.141 Uiso 0.60 1 calc PR A 1
H12B H 0.7754 0.6285 0.4013 0.141 Uiso 0.60 1 calc PR A 1
H12C H 0.6047 0.5624 0.4390 0.141 Uiso 0.60 1 calc PR A 1
O13 O 0.531(13) 0.494(2) 0.4294(18) 0.075(9) Uiso 0.40 1 d P B 2
H13A H 0.5438 0.3984 0.4430 0.090 Uiso 0.15 1 calc PR B 2
H13B H 0.4217 0.5093 0.3996 0.090 Uiso 0.15 1 calc PR B 2
H13C H 0.5348 0.5467 0.4834 0.090 Uiso 0.10 1 calc PR B 2
C14 C 0.680(14) 0.539(3) 0.3695(19) 0.014(7) Uiso 0.40 1 d P B 2
H14A H 0.6360 0.5516 0.3100 0.017 Uiso 0.40 1 calc PR B 2
H14B H 0.7692 0.4704 0.3698 0.017 Uiso 0.40 1 calc PR B 2
H14C H 0.7270 0.6245 0.3909 0.017 Uiso 0.40 1 calc PR B 2

loop_
_atom_site_aniso_label
_atom_site_aniso_U_11
_atom_site_aniso_U_22
_atom_site_aniso_U_33
_atom_site_aniso_U_23
_atom_site_aniso_U_13
_atom_site_aniso_U_12
Cl1 0.17(4) 0.0215(13) 0.0237(13) -0.0086(12) 0.006(4) 0.010(4)
O4 0.07(3) 0.089(6) 0.036(4) -0.008(4) 0.000(11) -0.002(11)
O2 0.08(3) 0.058(5) 0.101(8) -0.021(6) 0.028(15) -0.008(12)
O3 0.06(10) 0.051(5) 0.050(5) 0.025(4) -0.012(14) -0.014(12)
O1 0.06(3) 0.020(4) 0.062(6) 0.004(3) 0.018(12) -0.027(10)

loop_
_atom_type_symbol
_atom_type_description
_atom_type_scat_dispersion_real
_atom_type_scat_dispersion_imag
_atom_type_scat_source
C C 0.0033 0.0016 'International Tables Vol C Tables 4.2.6.8 and 6.1.1.4'
H H 0.0000 0.0000 'International Tables Vol C Tables 4.2.6.8 and 6.1.1.4'
N N 0.0061 0.0033 'International Tables Vol C Tables 4.2.6.8 and 6.1.1.4'
O O 0.0106 0.0060 'International Tables Vol C Tables 4.2.6.8 and 6.1.1.4'
Cl Cl 0.1484 0.1585 'International Tables Vol C Tables 4.2.6.8 and 6.1.1.4'

loop_
_geom_angle_atom_site_label_1
_geom_angle_atom_site_label_2
_geom_angle_atom_site_label_3
_geom_angle
O1 Cl1 O2 109.9(12)
O1 Cl1 O4 110.8(11)
O2 Cl1 O4 112.2(17)
O1 Cl1 O3 114.5(15)
O2 Cl1 O3 103.7(11)
O4 Cl1 O3 105.6(6)
C3 N4 C5 110(2)
C3 N4 C8 107.3(15)
C5 N4 C8 108.6(18)
C3 N4 H4A 110.3
C5 N4 H4A 110.3
C8 N4 H4A 110.3
C2 N1 C6 113.6(19)
C2 N1 C7 108.9(16)
C6 N1 C7 108(2)
C2 N1 H1A 108.8
C6 N1 H1A 108.8
C7 N1 H1A 108.8
N4 C8 C7 113(3)
N4 C8 H8A 109.1
C7 C8 H8A 109.1
N4 C8 H8B 109.1
C7 C8 H8B 109.1
H8A C8 H8B 107.8
N1 C6 C5 108.0(8)
N1 C6 H6B 110.1
C5 C6 H6B 110.1
N1 C6 H6A 110.1
C5 C6 H6A 110.1
H6B C6 H6A 108.4
N4 C3 C2 111(2)
N4 C3 H3A 109.4
C2 C3 H3A 109.4
N4 C3 H3B 109.4
C2 C3 H3B 109.4
H3A C3 H3B 108.0
N4 C5 C6 111.5(7)
N4 C5 H5A 109.3
C6 C5 H5A 109.3
N4 C5 H5B 109.3
C6 C5 H5B 109.3
H5A C5 H5B 108.0
N1 C2 C3 110(2)
N1 C2 H2B 109.7
C3 C2 H2B 109.7
N1 C2 H2A 109.7
C3 C2 H2A 109.7
H2B C2 H2A 108.2
C8 C7 N1 103(3)
C8 C7 H7A 111.1
N1 C7 H7A 111.1
C8 C7 H7B 111.1
N1 C7 H7B 111.1
H7A C7 H7B 109.1
C10 O9 H9A 109.5
C10 O9 H9B 109.5
H9A O9 H9B 109.5
C10 O9 H9C 109.5
H9A O9 H9C 109.5
H9B O9 H9C 109.5
O9 C10 H10A 109.5
O9 C10 H10B 109.5
H10A C10 H10B 109.5
O9 C10 H10C 109.5
H10A C10 H10C 109.5
H10B C10 H10C 109.5
C12 O11 H11A 109.5
C12 O11 H11B 109.5
H11A O11 H11B 109.5
C12 O11 H11C 109.5
H11A O11 H11C 109.5
H11B O11 H11C 109.5
O11 C12 H12A 109.5
O11 C12 H12B 109.5
H12A C12 H12B 109.5
O11 C12 H12C 109.5
H12A C12 H12C 109.5
H12B C12 H12C 109.5
C14 O13 H13A 109.5
C14 O13 H13B 109.5
H13A O13 H13B 109.5
C14 O13 H13C 109.5
H13A O13 H13C 109.5
H13B O13 H13C 109.5
O13 C14 H14A 109.5
O13 C14 H14B 109.5
H14A C14 H14B 109.5
O13 C14 H14C 109.5
H14A C14 H14C 109.5
H14B C14 H14C 109.5

loop_
_geom_bond_atom_site_label_1
_geom_bond_atom_site_label_2
_geom_bond_distance
Cl1 O1 1.38(3)
Cl1 O2 1.41(3)
Cl1 O4 1.414(13)
Cl1 O3 1.426(9)
N4 C3 1.40(4)
N4 C5 1.460(12)
N4 C8 1.48(5)
N4 H4A 0.9100
N1 C2 1.38(4)
N1 C6 1.471(12)
N1 C7 1.58(6)
N1 H1A 0.9100
C8 C7 1.576(15)
C8 H8A 0.9700
C8 H8B 0.9700
C6 C5 1.523(12)
C6 H6B 0.9700
C6 H6A 0.9700
C3 C2 1.529(13)
C3 H3A 0.9700
C3 H3B 0.9700
C5 H5A 0.9700
C5 H5B 0.9700
C2 H2B 0.9700
C2 H2A 0.9700
C7 H7A 0.9700
C7 H7B 0.9700
O9 C10 1.41(3)
O9 H9A 0.9600
O9 H9B 0.9600
O9 H9C 0.9600
C10 H10A 0.9600
C10 H10B 0.9600
C10 H10C 0.9600
O11 C12 1.34(6)
O11 H11A 0.9600
O11 H11B 0.9600
O11 H11C 0.9600
C12 H12A 0.9600
C12 H12B 0.9600
C12 H12C 0.9600
O13 C14 1.52(11)
O13 H13A 0.9600
O13 H13B 0.9600
O13 H13C 0.9600
C14 H14A 0.9600
C14 H14B 0.9600
C14 H14C 0.9600
